data_7016930
loop_
_publ_author_name
'Bratsos, Ioannis'
'Simonin, Camilla'
'Zangrando, Ennio'
'Gianferrara, Teresa'
'Bergamo, Alberta'
'Alessio, Enzo'

_publ_section_title
;
 New half sandwich-type Ru(ii) coordination compounds characterized by
 the fac-Ru(dmso-S)(3) fragment: influence of the face-capping group on
 the chemical behavior and in vitro anticancer activity.
;
_journal_issue 37
_journal_name_full 'Dalton transactions (Cambridge, England : 2003)'
_journal_page_first 9533
_journal_page_last 9543
_journal_paper_doi 10.1039/c1dt11043h
_journal_volume 40
_journal_year 2011
_chemical_formula_sum 'C6 H24 Cl F6 N2 O3 P Ru S3'
_chemical_formula_weight 549.94
_chemical_name_systematic
;
?
;
_space_group_IT_number 61
_symmetry_cell_setting orthorhombic
_symmetry_space_group_name_Hall '-P 2ac 2ab'
_symmetry_space_group_name_H-M 'P b c a'
_atom_sites_solution_hydrogens geom
_atom_sites_solution_primary direct
_atom_sites_solution_secondary difmap
_audit_creation_method SHELXL-97
_cell_angle_alpha 90.00
_cell_angle_beta 90.00
_cell_angle_gamma 90.00
_cell_formula_units_Z 8
_cell_length_a 10.8150(11)
_cell_length_b 17.1720(15)
_cell_length_c 20.8050(17)
_cell_measurement_temperature 293(2)
_cell_volume 3863.8(6)
_computing_cell_refinement 'Denzo (Otwinowski & Minor 1997)'
_computing_data_collection 'XPRESS (MacScience, 2002)'
_computing_data_reduction 'Denzo and Scalepack (Otwinowski & Minor 1997)'
_computing_molecular_graphics 'Ortep3 for Windows (Farrugia,1997)'
_computing_publication_material 'Wingx 1.80.05 (Farrugia, 1999)'
_computing_structure_refinement 'SHELX97 (Sheldrick, 2008)'
_computing_structure_solution 'SHELX97 (Sheldrick, 2008)'
_diffrn_ambient_temperature 293(2)
_diffrn_measured_fraction_theta_full 0.970
_diffrn_measured_fraction_theta_max 0.970
_diffrn_measurement_device_type 'Enraf-Nonius dip1030 image plate diffractometer'
_diffrn_measurement_method '\f-scans with narrow frames'
_diffrn_radiation_monochromator graphite
_diffrn_radiation_source 'fine-focus sealed tube'
_diffrn_radiation_type MoK\a
_diffrn_radiation_wavelength 0.71073
_diffrn_reflns_av_R_equivalents 0.1040
_diffrn_reflns_av_sigmaI/netI 0.1610
_diffrn_reflns_limit_h_max 12
_diffrn_reflns_limit_h_min -12
_diffrn_reflns_limit_k_max 20
_diffrn_reflns_limit_k_min -20
_diffrn_reflns_limit_l_max 24
_diffrn_reflns_limit_l_min -24
_diffrn_reflns_number 40326
_diffrn_reflns_theta_full 25.10
_diffrn_reflns_theta_max 25.10
_diffrn_reflns_theta_min 1.96
_exptl_absorpt_coefficient_mu 1.419
_exptl_absorpt_correction_T_max 0.8467
_exptl_absorpt_correction_T_min 0.7490
_exptl_absorpt_correction_type refdelf
_exptl_absorpt_process_details
;
Parkin S,Moezzi B & Hope H, (1995) J. Appl. Cryst. 28, 53-56
Quadratic fit to sin(theta)/lambda - 18 parameters
;
_exptl_crystal_colour colorless
_exptl_crystal_density_diffrn 1.891
_exptl_crystal_density_method 'not measured'
_exptl_crystal_description block
_exptl_crystal_F_000 2208
_exptl_crystal_size_max 0.23
_exptl_crystal_size_mid 0.16
_exptl_crystal_size_min 0.13
_refine_diff_density_max 0.649
_refine_diff_density_min -0.502
_refine_diff_density_rms 0.113
_refine_ls_extinction_method none
_refine_ls_goodness_of_fit_ref 0.781
_refine_ls_hydrogen_treatment constr
_refine_ls_matrix_type full
_refine_ls_number_parameters 216
_refine_ls_number_reflns 3336
_refine_ls_number_restraints 0
_refine_ls_restrained_S_all 0.781
_refine_ls_R_factor_all 0.1355
_refine_ls_R_factor_gt 0.0485
_refine_ls_shift/su_max 0.000
_refine_ls_shift/su_mean 0.000
_refine_ls_structure_factor_coef Fsqd
_refine_ls_weighting_details 'calc w=1/[\s^2^(Fo^2^)+(0.0508P)^2^+0.0000P] where P=(Fo^2^+2Fc^2^)/3'
_refine_ls_weighting_scheme calc
_refine_ls_wR_factor_gt 0.1023
_refine_ls_wR_factor_ref 0.1211
_reflns_number_gt 1299
_reflns_number_total 3336
_reflns_threshold_expression >2\s(I)
_cod_data_source_file c1dt11043h.txt
_cod_data_source_block 6
_cod_original_sg_symbol_H-M 'P bca'
_cod_database_code 7016930

loop_
_symmetry_equiv_pos_as_xyz
'x, y, z'
'-x+1/2, -y, z+1/2'
'x+1/2, -y+1/2, -z'
'-x, y+1/2, -z+1/2'
'-x, -y, -z'
'x-1/2, y, -z-1/2'
'-x-1/2, y-1/2, z'
'x, -y-1/2, z-1/2'

loop_
_atom_site_label
_atom_site_type_symbol
_atom_site_fract_x
_atom_site_fract_y
_atom_site_fract_z
_atom_site_U_iso_or_equiv
_atom_site_adp_type
_atom_site_occupancy
_atom_site_symmetry_multiplicity
_atom_site_calc_flag
_atom_site_refinement_flags
Ru Ru 0.24334(7) 0.17645(4) 0.38222(3) 0.0459(2) Uani 1 1 d .
Cl1 Cl 0.0949(2) 0.27743(14) 0.35708(10) 0.0615(7) Uani 1 1 d .
S1 S 0.3734(2) 0.22203(15) 0.30416(9) 0.0519(7) Uani 1 1 d .
S2 S 0.3327(2) 0.24925(14) 0.46213(10) 0.0538(7) Uani 1 1 d .
S3 S 0.3601(2) 0.07025(15) 0.40698(11) 0.0602(7) Uani 1 1 d .
O1 O 0.4898(6) 0.1781(4) 0.2942(3) 0.0729(19) Uani 1 1 d .
O2 O 0.4688(5) 0.2596(4) 0.4603(2) 0.0624(18) Uani 1 1 d .
O3 O 0.3063(7) 0.0226(4) 0.4585(3) 0.097(3) Uani 1 1 d .
C1 C 0.2990(9) 0.2261(6) 0.2278(3) 0.078(3) Uani 1 1 d .
H1A H 0.3464 0.2583 0.1993 0.116 Uiso 1 1 calc R
H1B H 0.2177 0.2476 0.2328 0.116 Uiso 1 1 calc R
H1C H 0.2930 0.1745 0.2103 0.116 Uiso 1 1 calc R
C2 C 0.4130(10) 0.3205(5) 0.3121(4) 0.080(3) Uani 1 1 d .
H2A H 0.4700 0.3266 0.3472 0.120 Uiso 1 1 calc R
H2B H 0.3399 0.3505 0.3205 0.120 Uiso 1 1 calc R
H2C H 0.4509 0.3384 0.2731 0.120 Uiso 1 1 calc R
C3 C 0.2697(10) 0.3453(5) 0.4690(4) 0.088(4) Uani 1 1 d .
H3A H 0.2984 0.3689 0.5081 0.131 Uiso 1 1 calc R
H3B H 0.1811 0.3424 0.4696 0.131 Uiso 1 1 calc R
H3C H 0.2958 0.3761 0.4330 0.131 Uiso 1 1 calc R
C4 C 0.2965(9) 0.2130(6) 0.5403(3) 0.081(3) Uani 1 1 d .
H4A H 0.3001 0.1572 0.5400 0.121 Uiso 1 1 calc R
H4B H 0.2147 0.2295 0.5521 0.121 Uiso 1 1 calc R
H4C H 0.3551 0.2329 0.5708 0.121 Uiso 1 1 calc R
C5 C 0.5142(9) 0.0876(6) 0.4284(5) 0.096(4) Uani 1 1 d .
H5A H 0.5169 0.1220 0.4647 0.143 Uiso 1 1 calc R
H5B H 0.5569 0.1110 0.3928 0.143 Uiso 1 1 calc R
H5C H 0.5534 0.0392 0.4393 0.143 Uiso 1 1 calc R
C6 C 0.3875(10) 0.0068(5) 0.3421(4) 0.078(3) Uani 1 1 d .
H6A H 0.4378 -0.0360 0.3563 0.117 Uiso 1 1 calc R
H6B H 0.4296 0.0344 0.3085 0.117 Uiso 1 1 calc R
H6C H 0.3102 -0.0127 0.3262 0.117 Uiso 1 1 calc R
N1 N 0.1063(7) 0.1309(4) 0.4475(3) 0.063(2) Uani 1 1 d .
H1D H 0.0470 0.1072 0.4252 0.095 Uiso 1 1 calc R
H1E H 0.0737 0.1698 0.4701 0.095 Uiso 1 1 calc R
H1F H 0.1417 0.0969 0.4740 0.095 Uiso 1 1 calc R
N2 N 0.1444(7) 0.1108(4) 0.3092(3) 0.057(2) Uani 1 1 d .
H2D H 0.1003 0.0733 0.3278 0.085 Uiso 1 1 calc R
H2E H 0.1983 0.0897 0.2820 0.085 Uiso 1 1 calc R
H2F H 0.0940 0.1425 0.2878 0.085 Uiso 1 1 calc R
P P -0.1650(3) -0.01963(19) 0.35486(14) 0.0786(10) Uani 1 1 d .
F1 F -0.0508(8) -0.0114(5) 0.3126(4) 0.171(4) Uani 1 1 d .
F2 F -0.2794(10) -0.0298(7) 0.3951(5) 0.233(6) Uani 1 1 d .
F3 F -0.0841(11) -0.0555(7) 0.4052(4) 0.254(7) Uani 1 1 d .
F4 F -0.1447(11) 0.0619(6) 0.3845(4) 0.207(5) Uani 1 1 d .
F5 F -0.2471(9) 0.0195(5) 0.3049(3) 0.168(4) Uani 1 1 d .
F6 F -0.1838(8) -0.0984(5) 0.3229(5) 0.206(5) Uani 1 1 d .

loop_
_atom_site_aniso_label
_atom_site_aniso_U_11
_atom_site_aniso_U_22
_atom_site_aniso_U_33
_atom_site_aniso_U_23
_atom_site_aniso_U_13
_atom_site_aniso_U_12
Ru 0.0494(5) 0.0446(4) 0.0439(4) -0.0013(4) -0.0001(4) -0.0003(4)
Cl1 0.0618(18) 0.0538(16) 0.0689(14) 0.0001(12) -0.0050(12) 0.0124(14)
S1 0.0528(18) 0.0546(17) 0.0483(13) 0.0026(11) 0.0055(11) -0.0051(14)
S2 0.0577(18) 0.0567(17) 0.0469(13) -0.0038(12) -0.0039(12) -0.0016(14)
S3 0.0698(19) 0.0524(17) 0.0584(14) 0.0033(13) 0.0036(13) 0.0092(15)
O1 0.061(5) 0.082(5) 0.076(4) 0.023(4) 0.025(3) 0.018(4)
O2 0.049(5) 0.068(5) 0.070(4) -0.001(3) -0.005(3) -0.007(4)
O3 0.133(7) 0.070(5) 0.088(5) 0.036(4) 0.032(4) 0.014(5)
C1 0.077(8) 0.114(10) 0.042(6) 0.018(5) -0.005(5) -0.011(7)
C2 0.099(9) 0.069(8) 0.072(6) 0.006(6) 0.012(6) -0.033(7)
C3 0.120(10) 0.064(7) 0.078(7) -0.038(5) -0.028(7) 0.032(7)
C4 0.089(9) 0.122(9) 0.031(5) 0.004(5) -0.003(5) -0.017(7)
C5 0.078(9) 0.071(9) 0.139(9) -0.006(7) -0.046(7) 0.028(7)
C6 0.119(10) 0.037(6) 0.077(6) -0.016(5) -0.016(6) 0.023(6)
N1 0.075(6) 0.059(6) 0.056(5) -0.005(4) 0.012(4) -0.001(5)
N2 0.069(6) 0.054(5) 0.047(4) -0.003(4) 0.002(4) -0.010(4)
P 0.095(3) 0.069(2) 0.0715(19) 0.0084(17) 0.018(2) 0.015(2)
F1 0.150(8) 0.146(8) 0.217(8) 0.012(7) 0.098(7) -0.033(6)
F2 0.236(12) 0.219(11) 0.244(10) 0.092(9) 0.163(10) 0.091(10)
F3 0.294(15) 0.330(16) 0.139(7) 0.055(8) -0.030(8) 0.191(13)
F4 0.222(11) 0.159(9) 0.241(10) -0.110(8) -0.070(8) 0.042(8)
F5 0.217(9) 0.172(8) 0.114(5) 0.025(5) -0.042(6) 0.079(7)
F6 0.121(7) 0.109(7) 0.388(14) -0.115(9) 0.032(8) -0.007(6)

loop_
_atom_type_symbol
_atom_type_description
_atom_type_scat_dispersion_real
_atom_type_scat_dispersion_imag
_atom_type_scat_source
C C 0.0033 0.0016 'International Tables Vol C Tables 4.2.6.8 and 6.1.1.4'
H H 0.0000 0.0000 'International Tables Vol C Tables 4.2.6.8 and 6.1.1.4'
Cl Cl 0.1484 0.1585 'International Tables Vol C Tables 4.2.6.8 and 6.1.1.4'
N N 0.0061 0.0033 'International Tables Vol C Tables 4.2.6.8 and 6.1.1.4'
O O 0.0106 0.0060 'International Tables Vol C Tables 4.2.6.8 and 6.1.1.4'
Ru Ru -1.2594 0.8363 'International Tables Vol C Tables 4.2.6.8 and 6.1.1.4'
S S 0.1246 0.1234 'International Tables Vol C Tables 4.2.6.8 and 6.1.1.4'
P P 0.1023 0.0942 'International Tables Vol C Tables 4.2.6.8 and 6.1.1.4'
F F 0.0171 0.0103 'International Tables Vol C Tables 4.2.6.8 and 6.1.1.4'

loop_
_geom_angle_atom_site_label_1
_geom_angle_atom_site_label_2
_geom_angle_atom_site_label_3
_geom_angle
N1 Ru N2 85.1(3)
N1 Ru S3 87.0(2)
N2 Ru S3 90.9(2)
N1 Ru S1 173.68(19)
N2 Ru S1 89.06(17)
S3 Ru S1 95.37(10)
N1 Ru S2 91.77(19)
N2 Ru S2 175.4(2)
S3 Ru S2 92.22(9)
S1 Ru S2 93.96(9)
N1 Ru Cl1 86.6(2)
N2 Ru Cl1 83.9(2)
S3 Ru Cl1 172.09(10)
S1 Ru Cl1 90.53(9)
S2 Ru Cl1 92.62(9)
O1 S1 C2 107.2(5)
O1 S1 C1 106.2(4)
C2 S1 C1 99.0(5)
O1 S1 Ru 116.6(3)
C2 S1 Ru 114.4(3)
C1 S1 Ru 111.7(3)
O2 S2 C4 106.4(4)
O2 S2 C3 105.6(5)
C4 S2 C3 99.5(5)
O2 S2 Ru 117.7(2)
C4 S2 Ru 112.2(3)
C3 S2 Ru 113.5(3)
O3 S3 C5 106.7(5)
O3 S3 C6 106.3(4)
C5 S3 C6 98.1(5)
O3 S3 Ru 113.0(3)
C5 S3 Ru 116.7(4)
C6 S3 Ru 114.6(3)
F3 P F2 92.5(6)
F3 P F6 91.1(7)
F2 P F6 91.8(7)
F3 P F1 88.2(6)
F2 P F1 178.1(7)
F6 P F1 86.5(5)
F3 P F5 178.0(7)
F2 P F5 87.2(6)
F6 P F5 90.9(6)
F1 P F5 92.1(5)
F3 P F4 90.6(6)
F2 P F4 89.9(6)
F6 P F4 177.5(7)
F1 P F4 91.8(6)
F5 P F4 87.4(5)

loop_
_geom_bond_atom_site_label_1
_geom_bond_atom_site_label_2
_geom_bond_distance
Ru N1 2.157(6)
Ru N2 2.174(6)
Ru S3 2.277(3)
Ru S1 2.286(2)
Ru S2 2.294(2)
Ru Cl1 2.421(2)
S1 O1 1.482(6)
S1 C2 1.753(9)
S1 C1 1.781(8)
S2 O2 1.483(6)
S2 C4 1.784(8)
S2 C3 1.791(9)
S3 O3 1.469(6)
S3 C5 1.750(10)
S3 C6 1.760(8)
P F3 1.497(8)
P F2 1.505(9)
P F6 1.521(8)
P F1 1.522(7)
P F5 1.523(7)
P F4 1.546(9)

loop_
_geom_torsion_atom_site_label_1
_geom_torsion_atom_site_label_2
_geom_torsion_atom_site_label_3
_geom_torsion_atom_site_label_4
_geom_torsion
N1 Ru S1 O1 -115.5(19)
N2 Ru S1 O1 -94.1(4)
S3 Ru S1 O1 -3.3(3)
S2 Ru S1 O1 89.3(3)
Cl1 Ru S1 O1 -178.0(3)
N1 Ru S1 C2 118.3(19)
N2 Ru S1 C2 139.7(5)
S3 Ru S1 C2 -129.5(4)
S2 Ru S1 C2 -36.9(4)
Cl1 Ru S1 C2 55.8(4)
N1 Ru S1 C1 6.8(19)
N2 Ru S1 C1 28.2(4)
S3 Ru S1 C1 119.0(4)
S2 Ru S1 C1 -148.4(4)
Cl1 Ru S1 C1 -55.7(4)
N1 Ru S2 O2 145.2(4)
N2 Ru S2 O2 -169(2)
S3 Ru S2 O2 58.1(3)
S1 Ru S2 O2 -37.4(3)
Cl1 Ru S2 O2 -128.1(3)
N1 Ru S2 C4 21.2(4)
N2 Ru S2 C4 67(2)
S3 Ru S2 C4 -65.9(4)
S1 Ru S2 C4 -161.4(4)
Cl1 Ru S2 C4 107.9(4)
N1 Ru S2 C3 -90.6(5)
N2 Ru S2 C3 -45(2)
S3 Ru S2 C3 -177.7(4)
S1 Ru S2 C3 86.7(4)
Cl1 Ru S2 C3 -4.0(4)
N1 Ru S3 O3 -6.2(4)
N2 Ru S3 O3 -91.2(4)
S1 Ru S3 O3 179.6(4)
S2 Ru S3 O3 85.4(4)
Cl1 Ru S3 O3 -42.3(7)
N1 Ru S3 C5 -130.5(5)
N2 Ru S3 C5 144.5(5)
S1 Ru S3 C5 55.4(4)
S2 Ru S3 C5 -38.8(4)
Cl1 Ru S3 C5 -166.5(6)
N1 Ru S3 C6 115.8(5)
N2 Ru S3 C6 30.8(4)
S1 Ru S3 C6 -58.3(4)
S2 Ru S3 C6 -152.5(4)
Cl1 Ru S3 C6 79.8(7)
